data_4037740
loop_
_publ_author_name
'Amador-S\'anchez, Yoarhy A'
'Aguilar-Granda, Andres'
'Flores-Cruz, Ricardo'
'Gonz\'alez-Calder\'on, Davir'
'Orta, Cynthia'
'Rodr\'iguez-Molina, Braulio'
'Jim\'enez-S\'anchez, Arturo'
'Miranda, Luis D.'

_publ_section_title
;
 Diversity-Oriented Synthesis of Highly Fluorescent Fused-isoquinolines
 for Specific Subcellular Localization.
;
_journal_name_full 'The Journal of organic chemistry'
_journal_paper_doi 10.1021/acs.joc.9b02712
_journal_year 2019
_chemical_formula_moiety 'C23 H25 N3 O5'
_chemical_formula_sum 'C23 H25 N3 O5'
_chemical_formula_weight 423.46
_space_group_crystal_system monoclinic
_space_group_IT_number 14
_space_group_name_Hall '-P 2yn'
_space_group_name_H-M_alt 'P 1 21/n 1'
_atom_sites_solution_hydrogens geom
_audit_creation_method SHELXL-2018/3
_cell_angle_alpha 90
_cell_angle_beta 106.644(7)
_cell_angle_gamma 90
_cell_formula_units_Z 4
_cell_length_a 12.933(3)
_cell_length_b 8.557(2)
_cell_length_c 21.466(5)
_cell_measurement_reflns_used 5010
_cell_measurement_temperature 298(2)
_cell_measurement_theta_max 0.992
_cell_measurement_theta_min 0.968
_cell_volume 2276.1(9)
_computing_structure_refinement 'SHELXL-2018/3 (Sheldrick, 2018)'
_diffrn_ambient_temperature 298(2)
_diffrn_detector_area_resol_mean
;
;
_diffrn_measured_fraction_theta_full 0.998
_diffrn_measured_fraction_theta_max 0.998
_diffrn_measurement_device_type 'Bruker APEX2 CCD area detector'
_diffrn_measurement_method '\f and \w scans'
_diffrn_radiation_type MoK\a
_diffrn_radiation_wavelength 0.71073
_diffrn_reflns_av_R_equivalents 0.0743
_diffrn_reflns_av_unetI/netI 0.0867
_diffrn_reflns_Laue_measured_fraction_full 0.998
_diffrn_reflns_Laue_measured_fraction_max 0.998
_diffrn_reflns_limit_h_max 16
_diffrn_reflns_limit_h_min -16
_diffrn_reflns_limit_k_max 10
_diffrn_reflns_limit_k_min -10
_diffrn_reflns_limit_l_max 18
_diffrn_reflns_limit_l_min -27
_diffrn_reflns_number 20310
_diffrn_reflns_point_group_measured_fraction_full 0.998
_diffrn_reflns_point_group_measured_fraction_max 0.998
_diffrn_reflns_theta_full 25.242
_diffrn_reflns_theta_max 27.103
_diffrn_reflns_theta_min 2.578
_diffrn_source ?fine-focus,
_exptl_absorpt_coefficient_mu 0.088
_exptl_crystal_colour colorless
_exptl_crystal_density_diffrn 1.236
_exptl_crystal_description prism
_exptl_crystal_F_000 896
_exptl_crystal_size_max 0.366
_exptl_crystal_size_mid 0.349
_exptl_crystal_size_min 0.088
_refine_diff_density_max 0.539
_refine_diff_density_min -0.164
_refine_diff_density_rms 0.047
_refine_ls_extinction_method none
_refine_ls_goodness_of_fit_ref 1.101
_refine_ls_hydrogen_treatment constr
_refine_ls_matrix_type full
_refine_ls_number_parameters 286
_refine_ls_number_reflns 5002
_refine_ls_number_restraints 0
_refine_ls_restrained_S_all 1.101
_refine_ls_R_factor_all 0.1972
_refine_ls_R_factor_gt 0.0797
_refine_ls_shift/su_max 0.000
_refine_ls_shift/su_mean 0.000
_refine_ls_structure_factor_coef Fsqd
_refine_ls_weighting_details 'w=1/[\s^2^(Fo^2^)+(0.1000P)^2^] where P=(Fo^2^+2Fc^2^)/3'
_refine_ls_weighting_scheme calc
_refine_ls_wR_factor_gt 0.1951
_refine_ls_wR_factor_ref 0.2382
_reflns_Friedel_coverage 0.000
_reflns_number_gt 2081
_reflns_number_total 5002
_reflns_threshold_expression 'I > 2\s(I)'
_cod_data_source_file jo9b02712_si_007.cif
_cod_data_source_block 010RMB19
_cod_original_cell_volume 2276.0(9)
_cod_original_sg_symbol_H-M 'P 21/n'
_cod_database_code 4037740
_shelx_shelxl_version_number 2018/3
_shelx_space_group_comment
;
The symmetry employed for this shelxl refinement is uniquely defined
by the following loop, which should always be used as a source of
symmetry information in preference to the above space-group names.
They are only intended as comments.
;
_shelx_estimated_absorpt_t_min 0.968
_shelx_estimated_absorpt_t_max 0.992

loop_
_space_group_symop_operation_xyz
'x, y, z'
'-x+1/2, y+1/2, -z+1/2'
'-x, -y, -z'
'x-1/2, -y-1/2, z-1/2'

loop_
_atom_site_label
_atom_site_type_symbol
_atom_site_fract_x
_atom_site_fract_y
_atom_site_fract_z
_atom_site_U_iso_or_equiv
_atom_site_adp_type
_atom_site_occupancy
_atom_site_site_symmetry_order
_atom_site_calc_flag
_atom_site_refinement_flags_posn
_atom_site_refinement_flags_adp
C1 C 0.7980(3) 0.1134(5) 0.2224(2) 0.0890(14) Uani 1 1 d . .
H1 H 0.845353 0.086310 0.198721 0.107 Uiso 1 1 calc R U
C2 C 0.8335(4) 0.1627(6) 0.2862(3) 0.0997(16) Uani 1 1 d . .
H2 H 0.907164 0.172048 0.306506 0.120 Uiso 1 1 calc R U
C3 C 0.7616(5) 0.1977(5) 0.3199(2) 0.0977(16) Uani 1 1 d . .
H3 H 0.789591 0.225716 0.363330 0.117 Uiso 1 1 calc R U
C4 C 0.6205(3) 0.1492(5) 0.23376(19) 0.0734(12) Uani 1 1 d . .
C5 C 0.5074(3) 0.1382(6) 0.1945(2) 0.0883(14) Uani 1 1 d . .
C6 C 0.4169(4) 0.1949(5) 0.20004(18) 0.0815(12) Uani 1 1 d . .
H6 H 0.415536 0.243587 0.238525 0.098 Uiso 1 1 calc R U
C7 C 0.3178(3) 0.1828(4) 0.14654(17) 0.0605(10) Uani 1 1 d . .
C8 C 0.2180(4) 0.2389(5) 0.1518(2) 0.0753(12) Uani 1 1 d . .
C9 C 0.1258(3) 0.2379(4) 0.1001(2) 0.0654(10) Uani 1 1 d . .
C10 C 0.1319(3) 0.1805(4) 0.04108(19) 0.0606(10) Uani 1 1 d . .
C11 C 0.2279(3) 0.1209(4) 0.03510(17) 0.0563(9) Uani 1 1 d . .
H11 H 0.230568 0.079970 -0.004553 0.068 Uiso 1 1 calc R U
C12 C 0.3206(2) 0.1213(4) 0.08755(16) 0.0518(9) Uani 1 1 d . .
C13 C 0.4217(2) 0.0414(4) 0.08063(15) 0.0514(9) Uani 1 1 d . .
H13 H 0.432041 0.067443 0.038351 0.062 Uiso 1 1 calc R U
C14 C 0.6183(3) 0.0625(4) 0.13150(18) 0.0558(9) Uani 1 1 d . .
C15 C 0.6865(3) 0.1071(4) 0.19587(18) 0.0641(10) Uani 1 1 d . .
C17 C 0.3191(3) -0.3655(4) 0.01888(19) 0.0676(10) Uani 1 1 d . .
C18 C 0.4055(3) -0.4830(5) 0.0557(2) 0.1066(16) Uani 1 1 d . .
H18A H 0.383320 -0.587044 0.041084 0.160 Uiso 1 1 calc R U
H18B H 0.413962 -0.475261 0.101462 0.160 Uiso 1 1 calc R U
H18C H 0.472921 -0.459788 0.047317 0.160 Uiso 1 1 calc R U
C19 C 0.2885(3) -0.3965(5) -0.0540(2) 0.0938(14) Uani 1 1 d . .
H19A H 0.238207 -0.318381 -0.076389 0.141 Uiso 1 1 calc R U
H19B H 0.255832 -0.497909 -0.062925 0.141 Uiso 1 1 calc R U
H19C H 0.352013 -0.392746 -0.068550 0.141 Uiso 1 1 calc R U
C20 C 0.2215(3) -0.3753(5) 0.0436(2) 0.0988(15) Uani 1 1 d . .
H20A H 0.168353 -0.301162 0.020754 0.148 Uiso 1 1 calc R U
H20B H 0.242032 -0.352115 0.089253 0.148 Uiso 1 1 calc R U
H20C H 0.191790 -0.478786 0.036508 0.148 Uiso 1 1 calc R U
C24 C 0.0198(3) 0.4492(5) 0.1160(3) 0.1122(18) Uani 1 1 d . .
H24A H 0.089866 0.496473 0.125009 0.168 Uiso 1 1 calc R U
H24B H -0.008785 0.466257 0.152094 0.168 Uiso 1 1 calc R U
H24C H -0.027548 0.495061 0.077553 0.168 Uiso 1 1 calc R U
O27 O 0.0285(2) 0.2868(3) 0.10634(15) 0.0898(9) Uani 1 1 d . .
O28 O 0.03795(18) 0.1879(3) -0.00870(14) 0.0787(8) Uani 1 1 d . .
C29 C 0.4059(2) -0.1357(4) 0.08499(17) 0.0507(9) Uani 1 1 d . .
N30 N 0.3636(2) -0.2062(3) 0.02802(14) 0.0552(8) Uani 1 1 d . .
H30 H 0.362169 -0.153875 -0.006433 0.066 Uiso 1 1 calc R U
N31 N 0.6550(3) 0.1951(4) 0.29580(16) 0.0942(12) Uani 1 1 d . .
N32 N 0.5148(2) 0.0891(4) 0.13184(13) 0.0630(9) Uani 1 1 d . .
O34 O 0.64464(17) 0.0124(3) 0.08447(12) 0.0676(7) Uani 1 1 d . .
O35 O 0.42712(19) -0.1986(3) 0.13777(12) 0.0760(8) Uani 1 1 d . .
C36 C 0.0388(3) 0.1272(5) -0.0704(2) 0.0871(13) Uani 1 1 d . .
H36A H -0.032609 0.133160 -0.099918 0.131 Uiso 1 1 calc R U
H36B H 0.061994 0.020220 -0.065578 0.131 Uiso 1 1 calc R U
H36C H 0.087439 0.187456 -0.087143 0.131 Uiso 1 1 calc R U
O39 O 0.2163(3) 0.2996(5) 0.21150(15) 0.1191(13) Uani 1 1 d . .
C42 C 0.1665(6) 0.1942(10) 0.2480(3) 0.202(4) Uani 1 1 d . .
H42A H 0.093776 0.171842 0.222838 0.303 Uiso 1 1 calc R U
H42B H 0.165920 0.242785 0.288197 0.303 Uiso 1 1 calc R U
H42C H 0.207019 0.098729 0.256908 0.303 Uiso 1 1 calc R U

loop_
_atom_site_aniso_label
_atom_site_aniso_U_11
_atom_site_aniso_U_22
_atom_site_aniso_U_33
_atom_site_aniso_U_23
_atom_site_aniso_U_13
_atom_site_aniso_U_12
C1 0.067(3) 0.091(3) 0.094(3) 0.003(3) -0.001(2) -0.010(2)
C2 0.084(3) 0.094(4) 0.088(4) -0.002(3) -0.027(3) -0.024(3)
C3 0.121(4) 0.082(3) 0.066(3) 0.000(2) -0.012(3) -0.029(3)
C4 0.092(3) 0.068(3) 0.053(2) -0.009(2) 0.009(2) -0.018(2)
C5 0.063(3) 0.134(4) 0.066(3) -0.046(3) 0.015(2) -0.020(3)
C6 0.107(3) 0.085(3) 0.052(2) -0.006(2) 0.022(3) 0.016(3)
C7 0.075(2) 0.057(2) 0.051(2) -0.0006(18) 0.019(2) 0.0045(19)
C8 0.097(3) 0.073(3) 0.066(3) -0.006(2) 0.041(3) 0.015(2)
C9 0.070(3) 0.052(2) 0.078(3) -0.001(2) 0.027(2) 0.0069(19)
C10 0.067(2) 0.044(2) 0.071(3) -0.0048(19) 0.020(2) 0.0000(18)
C11 0.061(2) 0.042(2) 0.065(2) -0.0082(17) 0.0167(19) 0.0010(17)
C12 0.056(2) 0.045(2) 0.055(2) -0.0024(17) 0.0173(18) -0.0037(16)
C13 0.058(2) 0.051(2) 0.0451(19) -0.0043(16) 0.0148(16) -0.0065(16)
C14 0.062(2) 0.053(2) 0.048(2) 0.0067(18) 0.0098(19) -0.0088(17)
C15 0.065(2) 0.055(2) 0.062(2) 0.0064(19) 0.002(2) -0.0148(18)
C17 0.072(2) 0.045(2) 0.087(3) -0.006(2) 0.025(2) -0.0025(19)
C18 0.118(3) 0.054(3) 0.147(4) 0.017(3) 0.036(3) 0.022(3)
C19 0.111(3) 0.067(3) 0.098(3) -0.031(2) 0.022(3) -0.019(2)
C20 0.085(3) 0.089(3) 0.128(4) -0.014(3) 0.041(3) -0.025(2)
C24 0.101(3) 0.076(4) 0.164(5) -0.028(3) 0.045(3) 0.021(3)
O27 0.0794(18) 0.080(2) 0.122(2) -0.0041(18) 0.0483(17) 0.0154(15)
O28 0.0626(17) 0.076(2) 0.091(2) -0.0080(16) 0.0117(16) 0.0087(13)
C29 0.0455(18) 0.056(2) 0.048(2) 0.0027(19) 0.0086(16) 0.0065(16)
N30 0.0659(17) 0.0423(17) 0.0571(18) 0.0018(14) 0.0169(15) -0.0023(14)
N31 0.111(3) 0.098(3) 0.061(2) -0.017(2) 0.005(2) -0.036(2)
N32 0.0514(18) 0.086(2) 0.0497(18) -0.0122(15) 0.0113(14) -0.0114(15)
O34 0.0648(15) 0.0773(19) 0.0588(16) 0.0036(14) 0.0146(13) -0.0003(13)
O35 0.0927(19) 0.0740(19) 0.0559(16) 0.0153(14) 0.0124(14) 0.0143(14)
C36 0.074(3) 0.093(3) 0.083(3) -0.008(3) 0.004(2) 0.008(2)
O39 0.134(3) 0.153(3) 0.076(2) -0.018(2) 0.039(2) 0.050(2)
C42 0.247(8) 0.288(11) 0.116(5) 0.066(6) 0.124(5) 0.088(7)

loop_
_atom_type_symbol
_atom_type_description
_atom_type_scat_dispersion_real
_atom_type_scat_dispersion_imag
_atom_type_scat_source
C C 0.0033 0.0016 'International Tables Vol C Tables 4.2.6.8 and 6.1.1.4'
H H 0.0000 0.0000 'International Tables Vol C Tables 4.2.6.8 and 6.1.1.4'
N N 0.0061 0.0033 'International Tables Vol C Tables 4.2.6.8 and 6.1.1.4'
O O 0.0106 0.0060 'International Tables Vol C Tables 4.2.6.8 and 6.1.1.4'

loop_
_geom_angle_atom_site_label_1
_geom_angle_atom_site_label_2
_geom_angle_atom_site_label_3
_geom_angle
C15 C1 C2 115.4(5)
C3 C2 C1 120.6(4)
N31 C3 C2 125.5(4)
N31 C4 C15 125.2(4)
N31 C4 C5 125.8(4)
C15 C4 C5 109.0(3)
C6 C5 N32 119.8(4)
C6 C5 C4 134.2(4)
N32 C5 C4 103.5(3)
C5 C6 C7 120.7(4)
C12 C7 C8 117.8(3)
C12 C7 C6 120.1(3)
C8 C7 C6 122.0(3)
O39 C8 C9 120.5(4)
O39 C8 C7 117.2(4)
C9 C8 C7 122.3(3)
O27 C9 C10 119.6(4)
O27 C9 C8 121.8(4)
C10 C9 C8 118.5(3)
O28 C10 C9 115.3(3)
O28 C10 C11 124.3(3)
C9 C10 C11 120.3(3)
C10 C11 C12 120.9(3)
C7 C12 C11 120.1(3)
C7 C12 C13 120.6(3)
C11 C12 C13 119.1(3)
N32 C13 C12 110.7(3)
N32 C13 C29 109.3(3)
C12 C13 C29 107.7(3)
O34 C14 N32 124.5(3)
O34 C14 C15 129.2(3)
N32 C14 C15 106.2(3)
C4 C15 C1 119.4(4)
C4 C15 C14 108.5(3)
C1 C15 C14 132.2(4)
N30 C17 C19 106.0(3)
N30 C17 C20 109.9(3)
C19 C17 C20 110.7(3)
N30 C17 C18 109.8(3)
C19 C17 C18 110.5(3)
C20 C17 C18 109.9(4)
C9 O27 C24 115.4(3)
C10 O28 C36 117.8(3)
O35 C29 N30 125.5(3)
O35 C29 C13 119.8(3)
N30 C29 C13 114.7(3)
C29 N30 C17 125.7(3)
C4 N31 C3 113.9(4)
C14 N32 C5 112.6(3)
C14 N32 C13 123.9(3)
C5 N32 C13 122.1(3)
C8 O39 C42 113.0(5)

loop_
_geom_bond_atom_site_label_1
_geom_bond_atom_site_label_2
_geom_bond_distance
C1 C15 1.392(5)
C1 C2 1.381(6)
C2 C3 1.365(6)
C3 N31 1.327(6)
C4 N31 1.336(5)
C4 C15 1.385(5)
C4 C5 1.468(5)
C5 C6 1.303(5)
C5 N32 1.438(5)
C6 C7 1.459(5)
C7 C12 1.381(5)
C7 C8 1.411(5)
C8 O39 1.389(4)
C8 C9 1.377(5)
C9 O27 1.369(4)
C9 C10 1.381(5)
C10 O28 1.371(4)
C10 C11 1.382(5)
C11 C12 1.389(4)
C12 C13 1.521(4)
C13 N32 1.438(4)
C13 C29 1.535(4)
C14 O34 1.231(4)
C14 N32 1.359(4)
C14 C15 1.461(5)
C17 N30 1.471(4)
C17 C19 1.523(5)
C17 C20 1.506(5)
C17 C18 1.541(5)
C24 O27 1.414(5)
O28 C36 1.424(4)
C29 O35 1.213(4)
C29 N30 1.332(4)
O39 C42 1.460(7)
